data_7022482
loop_
_publ_author_name
'Xiong, Zhi-Fang'
'Gao, Rui-Min'
'Xie, Zheng-Kun'
'Guo, Bei-Bei'
'Li, Li'
'Zhu, Yan-Yan'
'Li, Gang'

_publ_section_title
;
 Assembly of a series of MOFs based on the 2-(m-methoxyphenyl)imidazole
 dicarboxylate ligand.
;
_journal_issue 13
_journal_name_full 'Dalton transactions (Cambridge, England : 2003)'
_journal_page_first 4613
_journal_page_last 4624
_journal_paper_doi 10.1039/c2dt32727a
_journal_volume 42
_journal_year 2013
_chemical_formula_moiety 'C24 H16 Cu N4 O5'
_chemical_formula_sum 'C24 H16 Cu N4 O5'
_chemical_formula_weight 503.95
_chemical_name_systematic
;
?
;
_space_group_IT_number 60
_symmetry_cell_setting orthorhombic
_symmetry_space_group_name_Hall '-P 2n 2ab'
_symmetry_space_group_name_H-M 'P b c n'
_atom_sites_solution_hydrogens geom
_atom_sites_solution_primary direct
_atom_sites_solution_secondary difmap
_audit_creation_method SHELXL-97
_cell_angle_alpha 90.00
_cell_angle_beta 90.00
_cell_angle_gamma 90.00
_cell_formula_units_Z 8
_cell_length_a 16.9360(4)
_cell_length_b 12.3483(8)
_cell_length_c 20.2453(7)
_cell_measurement_reflns_used 6171
_cell_measurement_temperature 298(2)
_cell_measurement_theta_max 28.446
_cell_measurement_theta_min 3.087
_cell_volume 4233.9(3)
_computing_cell_refinement 'Bruker SMART'
_computing_data_collection 'Bruker SMART'
_computing_data_reduction 'Bruker SAINT'
_computing_molecular_graphics 'Bruker SHELXTL'
_computing_publication_material 'Bruker SHELXTL'
_computing_structure_refinement 'Bruker SHELXTL'
_computing_structure_solution 'Bruker SHELXTL'
_diffrn_ambient_temperature 298(2)
_diffrn_measured_fraction_theta_full 0.999
_diffrn_measured_fraction_theta_max 0.999
_diffrn_measurement_device_type 'CCD area detector'
_diffrn_measurement_method 'phi and omega scans'
_diffrn_radiation_monochromator graphite
_diffrn_radiation_source 'sealed tube'
_diffrn_radiation_type MoK\a
_diffrn_radiation_wavelength 0.71073
_diffrn_reflns_av_R_equivalents 0.0686
_diffrn_reflns_av_unetI/netI 0.0574
_diffrn_reflns_limit_h_max 18
_diffrn_reflns_limit_h_min -20
_diffrn_reflns_limit_k_max 13
_diffrn_reflns_limit_k_min -14
_diffrn_reflns_limit_l_max 24
_diffrn_reflns_limit_l_min -23
_diffrn_reflns_number 20355
_diffrn_reflns_theta_full 24.99
_diffrn_reflns_theta_max 24.99
_diffrn_reflns_theta_min 2.01
_exptl_absorpt_coefficient_mu 1.078
_exptl_absorpt_correction_T_max 0.8998
_exptl_absorpt_correction_T_min 0.7380
_exptl_absorpt_correction_type multi-scan
_exptl_absorpt_process_details '(SADABS; Bruker, 2008)'
_exptl_crystal_colour Blue
_exptl_crystal_density_diffrn 1.581
_exptl_crystal_density_method 'not measured'
_exptl_crystal_description block
_exptl_crystal_F_000 2056
_exptl_crystal_size_max 0.30
_exptl_crystal_size_mid 0.20
_exptl_crystal_size_min 0.10
_refine_diff_density_max 0.486
_refine_diff_density_min -0.460
_refine_diff_density_rms 0.104
_refine_ls_extinction_method none
_refine_ls_goodness_of_fit_ref 1.029
_refine_ls_hydrogen_treatment constr
_refine_ls_matrix_type full
_refine_ls_number_parameters 309
_refine_ls_number_reflns 3730
_refine_ls_number_restraints 0
_refine_ls_restrained_S_all 1.029
_refine_ls_R_factor_all 0.0461
_refine_ls_R_factor_gt 0.0376
_refine_ls_shift/su_max 0.002
_refine_ls_shift/su_mean 0.000
_refine_ls_structure_factor_coef Fsqd
_refine_ls_weighting_details 'calc w=1/[\s^2^(Fo^2^)+(0.0566P)^2^+1.7731P] where P=(Fo^2^+2Fc^2^)/3'
_refine_ls_weighting_scheme calc
_refine_ls_wR_factor_gt 0.0987
_refine_ls_wR_factor_ref 0.1056
_reflns_number_gt 3091
_reflns_number_total 3730
_reflns_threshold_expression I>2sigma(I)
_cod_data_source_file c2dt32727a.txt
_cod_data_source_block a3
_cod_depositor_comments
;
The following automatic conversions were performed:

'_exptl_absorpt_correction_type' value 'Multi-scan' changed to
'multi-scan' according to
/home/saulius/struct/CIF-dictionaries/cif_core.dic dictionary named
'cif_core.dic' version 2.4.2 from 2011-04-26.

Automatic conversion script
Id: cif_fix_values 1891 2012-01-12 08:04:46Z andrius 
;
_cod_original_sg_symbol_Hall '-P 2n 2ab '
_cod_original_sg_symbol_H-M 'P b c n '
_cod_database_code 7022482

loop_
_symmetry_equiv_pos_as_xyz
'x, y, z'
'-x+1/2, -y+1/2, z+1/2'
'-x, y, -z+1/2'
'x+1/2, -y+1/2, -z'
'-x, -y, -z'
'x-1/2, y-1/2, -z-1/2'
'x, -y, z-1/2'
'-x-1/2, y-1/2, z'

loop_
_atom_site_label
_atom_site_type_symbol
_atom_site_fract_x
_atom_site_fract_y
_atom_site_fract_z
_atom_site_U_iso_or_equiv
_atom_site_adp_type
_atom_site_occupancy
_atom_site_symmetry_multiplicity
_atom_site_calc_flag
_atom_site_refinement_flags
Cu1 Cu 0.250115(15) 1.03593(2) 0.285260(13) 0.01486(13) Uani 1 1 d .
N3 N 0.24541(10) 0.87474(17) 0.27200(9) 0.0144(4) Uani 1 1 d .
N2 N 0.17773(11) 1.04300(15) 0.36387(9) 0.0164(4) Uani 1 1 d .
O3 O 0.32646(11) 1.02865(13) 0.21023(8) 0.0224(4) Uani 1 1 d .
N1 N 0.33381(11) 0.99884(17) 0.37100(9) 0.0168(4) Uani 1 1 d .
O4 O -0.04211(10) 0.77658(17) 0.40178(9) 0.0352(5) Uani 1 1 d .
C19 C 0.22198(14) 0.78133(18) 0.29916(11) 0.0145(5) Uani 1 1 d .
C18 C 0.08699(14) 0.78152(19) 0.34885(12) 0.0201(5) Uani 1 1 d .
H18 H 0.0655 0.7952 0.3074 0.024 Uiso 1 1 calc R
O2 O 0.39126(10) 0.91107(14) 0.14734(8) 0.0271(4) Uani 1 1 d .
C13 C 0.16832(14) 0.77219(18) 0.35659(11) 0.0168(5) Uani 1 1 d .
C12 C 0.10296(14) 1.0731(2) 0.36051(12) 0.0218(5) Uani 1 1 d .
H12 H 0.0814 1.0881 0.3193 0.026 Uiso 1 1 calc R
C17 C 0.03851(14) 0.7702(2) 0.40331(12) 0.0235(6) Uani 1 1 d .
C14 C 0.20017(15) 0.75272(19) 0.41798(11) 0.0185(5) Uani 1 1 d .
H14 H 0.2545 0.7463 0.4231 0.022 Uiso 1 1 calc R
C4 C 0.32298(14) 0.95731(19) 0.48732(12) 0.0190(5) Uani 1 1 d .
C15 C 0.15072(15) 0.7427(2) 0.47227(11) 0.0225(5) Uani 1 1 d .
H15 H 0.1721 0.7302 0.5139 0.027 Uiso 1 1 calc R
C6 C 0.27461(16) 0.9577(2) 0.54510(12) 0.0221(6) Uani 1 1 d .
H6 H 0.2953 0.9334 0.5850 0.027 Uiso 1 1 calc R
C8 C 0.16449(14) 1.02495(19) 0.48169(12) 0.0190(5) Uani 1 1 d .
C16 C 0.07104(15) 0.7510(2) 0.46487(11) 0.0236(6) Uani 1 1 d .
H16 H 0.0383 0.7437 0.5015 0.028 Uiso 1 1 calc R
C9 C 0.20906(13) 1.01985(18) 0.42351(11) 0.0154(5) Uani 1 1 d .
C21 C 0.34187(14) 0.9339(2) 0.19155(11) 0.0190(5) Uani 1 1 d .
C1 C 0.40894(14) 0.9719(2) 0.37380(12) 0.0247(6) Uani 1 1 d .
H1 H 0.4392 0.9784 0.3357 0.030 Uiso 1 1 calc R
C20 C 0.29933(13) 0.84613(19) 0.22517(10) 0.0160(5) Uani 1 1 d .
C11 C 0.05532(15) 1.0834(2) 0.41597(12) 0.0275(6) Uani 1 1 d .
H11 H 0.0031 1.1058 0.4119 0.033 Uiso 1 1 calc R
C7 C 0.19949(15) 0.9928(2) 0.54268(11) 0.0231(6) Uani 1 1 d .
H7 H 0.1700 0.9962 0.5813 0.028 Uiso 1 1 calc R
C10 C 0.08641(15) 1.0602(2) 0.47649(13) 0.0261(6) Uani 1 1 d .
H10 H 0.0556 1.0678 0.5142 0.031 Uiso 1 1 calc R
C3 C 0.40225(14) 0.9271(2) 0.48780(12) 0.0264(6) Uani 1 1 d .
H3 H 0.4256 0.9024 0.5266 0.032 Uiso 1 1 calc R
C5 C 0.29099(13) 0.99071(19) 0.42676(11) 0.0153(5) Uani 1 1 d .
C2 C 0.44546(15) 0.9339(2) 0.43112(12) 0.0284(6) Uani 1 1 d .
H2 H 0.4983 0.9137 0.4307 0.034 Uiso 1 1 calc R
C22 C -0.07980(17) 0.7876(3) 0.33899(15) 0.0426(8) Uani 1 1 d .
H22A H -0.0637 0.8545 0.3189 0.064 Uiso 1 1 calc R
H22B H -0.1361 0.7877 0.3449 0.064 Uiso 1 1 calc R
H22C H -0.0649 0.7282 0.3111 0.064 Uiso 1 1 calc R
N4 N 0.25763(11) 0.69502(17) 0.27221(10) 0.0149(4) Uani 1 1 d .
O5 O 0.40338(11) 0.70988(14) 0.14200(9) 0.0292(5) Uani 1 1 d .
H5 H 0.4006 0.7759 0.1455 0.044 Uiso 1 1 calc R
C23 C 0.30695(14) 0.73589(19) 0.22513(10) 0.0162(5) Uani 1 1 d .
C24 C 0.35954(14) 0.6644(2) 0.18757(11) 0.0196(5) Uani 1 1 d .
O6 O 0.36168(11) 0.56727(15) 0.19814(8) 0.0256(4) Uani 1 1 d .

loop_
_atom_site_aniso_label
_atom_site_aniso_U_11
_atom_site_aniso_U_22
_atom_site_aniso_U_33
_atom_site_aniso_U_23
_atom_site_aniso_U_13
_atom_site_aniso_U_12
Cu1 0.0214(2) 0.0098(2) 0.0134(2) 0.00056(10) 0.00324(10) 0.00072(10)
N3 0.0206(11) 0.0099(11) 0.0125(9) -0.0002(8) 0.0034(7) -0.0013(7)
N2 0.0183(10) 0.0145(11) 0.0163(10) -0.0009(8) -0.0013(8) 0.0025(8)
O3 0.0305(10) 0.0159(10) 0.0208(9) 0.0015(7) 0.0086(7) -0.0015(7)
N1 0.0179(10) 0.0155(11) 0.0171(10) 0.0010(9) 0.0019(8) 0.0017(8)
O4 0.0209(10) 0.0615(15) 0.0231(9) -0.0003(9) 0.0063(7) -0.0014(8)
C19 0.0173(11) 0.0124(12) 0.0138(10) 0.0004(9) -0.0014(9) 0.0003(9)
C18 0.0241(13) 0.0203(14) 0.0159(11) 0.0003(10) 0.0025(10) -0.0007(10)
O2 0.0343(10) 0.0220(10) 0.0249(9) 0.0024(8) 0.0173(8) 0.0014(8)
C13 0.0244(13) 0.0099(12) 0.0160(11) -0.0014(9) 0.0042(9) -0.0017(9)
C12 0.0218(13) 0.0219(14) 0.0216(12) 0.0022(11) -0.0016(10) 0.0052(10)
C17 0.0234(14) 0.0252(14) 0.0218(12) -0.0027(11) 0.0067(10) -0.0014(10)
C14 0.0244(13) 0.0124(12) 0.0188(12) -0.0012(10) 0.0026(9) 0.0010(9)
C4 0.0229(13) 0.0148(13) 0.0192(12) 0.0007(10) -0.0020(10) -0.0007(9)
C15 0.0359(15) 0.0176(13) 0.0140(11) 0.0016(10) 0.0023(10) 0.0000(10)
C6 0.0283(14) 0.0239(15) 0.0140(12) 0.0003(10) -0.0035(10) -0.0020(10)
C8 0.0234(13) 0.0146(13) 0.0190(12) -0.0022(10) 0.0036(10) -0.0001(9)
C16 0.0303(15) 0.0235(15) 0.0171(12) 0.0004(11) 0.0100(10) -0.0036(10)
C9 0.0189(12) 0.0105(12) 0.0167(12) 0.0003(9) 0.0010(9) -0.0002(9)
C21 0.0233(13) 0.0165(13) 0.0171(11) 0.0015(10) 0.0026(10) 0.0007(10)
C1 0.0199(13) 0.0290(15) 0.0253(13) -0.0012(11) 0.0048(10) 0.0018(10)
C20 0.0180(12) 0.0170(13) 0.0129(10) -0.0003(9) 0.0019(9) 0.0022(9)
C11 0.0191(13) 0.0329(17) 0.0304(13) 0.0025(12) 0.0046(10) 0.0087(11)
C7 0.0302(15) 0.0254(14) 0.0138(12) -0.0022(11) 0.0041(10) -0.0016(11)
C10 0.0256(14) 0.0279(14) 0.0248(13) 0.0008(12) 0.0093(10) 0.0041(11)
C3 0.0239(14) 0.0296(15) 0.0257(13) 0.0025(12) -0.0064(10) 0.0033(11)
C5 0.0165(12) 0.0112(12) 0.0183(12) -0.0003(9) -0.0005(9) -0.0003(9)
C2 0.0167(12) 0.0368(16) 0.0318(14) 0.0026(13) -0.0005(10) 0.0081(11)
C22 0.0236(15) 0.070(3) 0.0347(16) -0.0027(15) -0.0021(12) 0.0026(14)
N4 0.0210(11) 0.0109(11) 0.0128(9) 0.0000(8) 0.0021(7) 0.0003(7)
O5 0.0369(11) 0.0203(10) 0.0304(10) 0.0012(8) 0.0188(8) 0.0065(8)
C23 0.0207(12) 0.0152(12) 0.0126(10) 0.0009(9) 0.0011(9) 0.0000(10)
C24 0.0254(13) 0.0198(15) 0.0136(11) -0.0003(10) 0.0020(9) 0.0043(10)
O6 0.0393(11) 0.0154(10) 0.0220(9) -0.0010(8) 0.0055(8) 0.0069(8)

loop_
_atom_type_symbol
_atom_type_description
_atom_type_scat_dispersion_real
_atom_type_scat_dispersion_imag
_atom_type_scat_source
C C 0.0033 0.0016 'International Tables Vol C Tables 4.2.6.8 and 6.1.1.4'
H H 0.0000 0.0000 'International Tables Vol C Tables 4.2.6.8 and 6.1.1.4'
N N 0.0061 0.0033 'International Tables Vol C Tables 4.2.6.8 and 6.1.1.4'
O O 0.0106 0.0060 'International Tables Vol C Tables 4.2.6.8 and 6.1.1.4'
Cu Cu 0.3201 1.2651 'International Tables Vol C Tables 4.2.6.8 and 6.1.1.4'

loop_
_geom_angle_atom_site_label_1
_geom_angle_atom_site_label_2
_geom_angle_atom_site_label_3
_geom_angle
_geom_angle_site_symmetry_1
_geom_angle_site_symmetry_3
N4 Cu1 O3 89.21(7) 8_665 .
N4 Cu1 N3 163.51(9) 8_665 .
O3 Cu1 N3 83.08(7) . .
N4 Cu1 N2 91.26(8) 8_665 .
O3 Cu1 N2 177.20(7) . .
N3 Cu1 N2 97.15(7) . .
N4 Cu1 N1 109.87(8) 8_665 .
O3 Cu1 N1 99.61(7) . .
N3 Cu1 N1 85.85(8) . .
N2 Cu1 N1 77.64(7) . .
C19 N3 C20 105.1(2) . .
C19 N3 Cu1 144.14(16) . .
C20 N3 Cu1 108.85(15) . .
C12 N2 C9 118.8(2) . .
C12 N2 Cu1 123.75(16) . .
C9 N2 Cu1 117.34(15) . .
C21 O3 Cu1 113.91(15) . .
C1 N1 C5 117.8(2) . .
C1 N1 Cu1 133.02(16) . .
C5 N1 Cu1 108.52(14) . .
C17 O4 C22 118.1(2) . .
N3 C19 N4 112.6(2) . .
N3 C19 C13 124.8(2) . .
N4 C19 C13 122.4(2) . .
C17 C18 C13 119.3(2) . .
C17 C18 H18 120.3 . .
C13 C18 H18 120.3 . .
C14 C13 C18 120.3(2) . .
C14 C13 C19 118.8(2) . .
C18 C13 C19 120.9(2) . .
N2 C12 C11 122.7(2) . .
N2 C12 H12 118.6 . .
C11 C12 H12 118.6 . .
O4 C17 C18 124.7(2) . .
O4 C17 C16 115.3(2) . .
C18 C17 C16 120.0(2) . .
C13 C14 C15 119.6(2) . .
C13 C14 H14 120.2 . .
C15 C14 H14 120.2 . .
C3 C4 C5 117.2(2) . .
C3 C4 C6 123.2(2) . .
C5 C4 C6 119.6(2) . .
C16 C15 C14 120.3(2) . .
C16 C15 H15 119.9 . .
C14 C15 H15 119.9 . .
C7 C6 C4 120.9(2) . .
C7 C6 H6 119.5 . .
C4 C6 H6 119.5 . .
C10 C8 C9 117.5(2) . .
C10 C8 C7 123.1(2) . .
C9 C8 C7 119.5(2) . .
C15 C16 C17 120.5(2) . .
C15 C16 H16 119.8 . .
C17 C16 H16 119.8 . .
N2 C9 C8 122.1(2) . .
N2 C9 C5 118.3(2) . .
C8 C9 C5 119.6(2) . .
O3 C21 O2 124.1(2) . .
O3 C21 C20 116.5(2) . .
O2 C21 C20 119.4(2) . .
N1 C1 C2 123.3(2) . .
N1 C1 H1 118.4 . .
C2 C1 H1 118.4 . .
N3 C20 C23 108.8(2) . .
N3 C20 C21 117.4(2) . .
C23 C20 C21 133.5(2) . .
C10 C11 C12 118.9(2) . .
C10 C11 H11 120.6 . .
C12 C11 H11 120.6 . .
C6 C7 C8 121.0(2) . .
C6 C7 H7 119.5 . .
C8 C7 H7 119.5 . .
C11 C10 C8 119.9(2) . .
C11 C10 H10 120.0 . .
C8 C10 H10 120.0 . .
C2 C3 C4 119.6(2) . .
C2 C3 H3 120.2 . .
C4 C3 H3 120.2 . .
N1 C5 C4 123.2(2) . .
N1 C5 C9 117.65(19) . .
C4 C5 C9 119.2(2) . .
C3 C2 C1 118.9(2) . .
C3 C2 H2 120.6 . .
C1 C2 H2 120.6 . .
O4 C22 H22A 109.5 . .
O4 C22 H22B 109.5 . .
H22A C22 H22B 109.5 . .
O4 C22 H22C 109.5 . .
H22A C22 H22C 109.5 . .
H22B C22 H22C 109.5 . .
C19 N4 C23 105.4(2) . .
C19 N4 Cu1 134.61(16) . 8_655
C23 N4 Cu1 119.94(17) . 8_655
C24 O5 H5 109.5 . .
N4 C23 C20 108.1(2) . .
N4 C23 C24 120.8(2) . .
C20 C23 C24 131.1(2) . .
O6 C24 O5 121.9(2) . .
O6 C24 C23 121.3(2) . .
O5 C24 C23 116.8(2) . .

loop_
_geom_bond_atom_site_label_1
_geom_bond_atom_site_label_2
_geom_bond_distance
_geom_bond_site_symmetry_2
Cu1 N4 1.986(2) 8_665
Cu1 O3 1.9967(16) .
Cu1 N3 2.010(2) .
Cu1 N2 2.0108(19) .
Cu1 N1 2.2874(19) .
N3 C19 1.338(3) .
N3 C20 1.363(3) .
N2 C12 1.322(3) .
N2 C9 1.350(3) .
O3 C21 1.257(3) .
N1 C1 1.317(3) .
N1 C5 1.345(3) .
O4 C17 1.368(3) .
O4 C22 1.429(3) .
C19 N4 1.341(3) .
C19 C13 1.480(3) .
C18 C17 1.382(3) .
C18 C13 1.391(3) .
C18 H18 0.9300 .
O2 C21 1.257(3) .
C13 C14 1.376(3) .
C12 C11 1.388(3) .
C12 H12 0.9300 .
C17 C16 1.383(3) .
C14 C15 1.387(3) .
C14 H14 0.9300 .
C4 C3 1.393(3) .
C4 C5 1.402(3) .
C4 C6 1.428(3) .
C15 C16 1.362(4) .
C15 H15 0.9300 .
C6 C7 1.345(4) .
C6 H6 0.9300 .
C8 C10 1.396(4) .
C8 C9 1.400(3) .
C8 C7 1.426(3) .
C16 H16 0.9300 .
C9 C5 1.435(3) .
C21 C20 1.469(3) .
C1 C2 1.396(4) .
C1 H1 0.9300 .
C20 C23 1.367(4) .
C11 C10 1.364(4) .
C11 H11 0.9300 .
C7 H7 0.9300 .
C10 H10 0.9300 .
C3 C2 1.363(4) .
C3 H3 0.9300 .
C2 H2 0.9300 .
C22 H22A 0.9600 .
C22 H22B 0.9600 .
C22 H22C 0.9600 .
N4 C23 1.364(3) .
N4 Cu1 1.986(2) 8_655
O5 C24 1.311(3) .
O5 H5 0.8200 .
C23 C24 1.467(3) .
C24 O6 1.219(3) .

loop_
_geom_hbond_atom_site_label_D
_geom_hbond_atom_site_label_H
_geom_hbond_atom_site_label_A
_geom_hbond_distance_DH
_geom_hbond_distance_HA
_geom_hbond_distance_DA
_geom_hbond_angle_DHA
O5 H5 O2 0.82 1.68 2.495(2) 175.8

loop_
_geom_torsion_atom_site_label_1
_geom_torsion_atom_site_label_2
_geom_torsion_atom_site_label_3
_geom_torsion_atom_site_label_4
_geom_torsion
_geom_torsion_site_symmetry_1
_geom_torsion_site_symmetry_4
N4 Cu1 N3 C19 -131.6(3) 8_665 .
O3 Cu1 N3 C19 165.7(3) . .
N2 Cu1 N3 C19 -11.5(3) . .
N1 Cu1 N3 C19 65.5(3) . .
N4 Cu1 N3 C20 67.8(3) 8_665 .
O3 Cu1 N3 C20 5.12(15) . .
N2 Cu1 N3 C20 -172.08(15) . .
N1 Cu1 N3 C20 -95.11(15) . .
N4 Cu1 N2 C12 64.3(2) 8_665 .
O3 Cu1 N2 C12 163.9(14) . .
N3 Cu1 N2 C12 -101.5(2) . .
N1 Cu1 N2 C12 174.3(2) . .
N4 Cu1 N2 C9 -112.81(17) 8_665 .
O3 Cu1 N2 C9 -13.1(16) . .
N3 Cu1 N2 C9 81.40(17) . .
N1 Cu1 N2 C9 -2.74(16) . .
N4 Cu1 O3 C21 -169.84(17) 8_665 .
N3 Cu1 O3 C21 -4.45(17) . .
N2 Cu1 O3 C21 90.4(15) . .
N1 Cu1 O3 C21 80.13(17) . .
N4 Cu1 N1 C1 -97.3(2) 8_665 .
O3 Cu1 N1 C1 -4.7(2) . .
N3 Cu1 N1 C1 77.6(2) . .
N2 Cu1 N1 C1 175.8(2) . .
N4 Cu1 N1 C5 92.68(16) 8_665 .
O3 Cu1 N1 C5 -174.66(16) . .
N3 Cu1 N1 C5 -92.42(16) . .
N2 Cu1 N1 C5 5.85(15) . .
C20 N3 C19 N4 -0.2(3) . .
Cu1 N3 C19 N4 -161.23(19) . .
C20 N3 C19 C13 174.5(2) . .
Cu1 N3 C19 C13 13.5(4) . .
C17 C18 C13 C14 -0.5(4) . .
C17 C18 C13 C19 178.6(2) . .
N3 C19 C13 C14 -100.5(3) . .
N4 C19 C13 C14 73.8(3) . .
N3 C19 C13 C18 80.4(3) . .
N4 C19 C13 C18 -105.3(3) . .
C9 N2 C12 C11 0.9(4) . .
Cu1 N2 C12 C11 -176.2(2) . .
C22 O4 C17 C18 4.9(4) . .
C22 O4 C17 C16 -175.1(3) . .
C13 C18 C17 O4 -179.3(2) . .
C13 C18 C17 C16 0.7(4) . .
C18 C13 C14 C15 -0.2(4) . .
C19 C13 C14 C15 -179.3(2) . .
C13 C14 C15 C16 0.6(4) . .
C3 C4 C6 C7 176.6(2) . .
C5 C4 C6 C7 -2.1(4) . .
C14 C15 C16 C17 -0.4(4) . .
O4 C17 C16 C15 179.7(2) . .
C18 C17 C16 C15 -0.2(4) . .
C12 N2 C9 C8 1.1(3) . .
Cu1 N2 C9 C8 178.37(17) . .
C12 N2 C9 C5 -178.0(2) . .
Cu1 N2 C9 C5 -0.7(3) . .
C10 C8 C9 N2 -3.0(4) . .
C7 C8 C9 N2 176.0(2) . .
C10 C8 C9 C5 176.1(2) . .
C7 C8 C9 C5 -4.9(3) . .
Cu1 O3 C21 O2 -176.37(19) . .
Cu1 O3 C21 C20 2.7(3) . .
C5 N1 C1 C2 1.1(4) . .
Cu1 N1 C1 C2 -168.2(2) . .
C19 N3 C20 C23 0.2(2) . .
Cu1 N3 C20 C23 168.55(15) . .
C19 N3 C20 C21 -173.7(2) . .
Cu1 N3 C20 C21 -5.3(2) . .
O3 C21 C20 N3 1.9(3) . .
O2 C21 C20 N3 -178.9(2) . .
O3 C21 C20 C23 -170.0(2) . .
O2 C21 C20 C23 9.1(4) . .
N2 C12 C11 C10 -0.9(4) . .
C4 C6 C7 C8 3.6(4) . .
C10 C8 C7 C6 178.9(2) . .
C9 C8 C7 C6 0.0(4) . .
C12 C11 C10 C8 -1.1(4) . .
C9 C8 C10 C11 2.9(4) . .
C7 C8 C10 C11 -176.0(3) . .
C5 C4 C3 C2 1.9(4) . .
C6 C4 C3 C2 -176.8(3) . .
C1 N1 C5 C4 1.4(4) . .
Cu1 N1 C5 C4 173.10(18) . .
C1 N1 C5 C9 -179.8(2) . .
Cu1 N1 C5 C9 -8.1(2) . .
C3 C4 C5 N1 -2.8(4) . .
C6 C4 C5 N1 175.9(2) . .
C3 C4 C5 C9 178.4(2) . .
C6 C4 C5 C9 -2.9(3) . .
N2 C9 C5 N1 6.6(3) . .
C8 C9 C5 N1 -172.5(2) . .
N2 C9 C5 C4 -174.5(2) . .
C8 C9 C5 C4 6.4(3) . .
C4 C3 C2 C1 0.3(4) . .
N1 C1 C2 C3 -1.9(4) . .
N3 C19 N4 C23 0.2(3) . .
C13 C19 N4 C23 -174.7(2) . .
N3 C19 N4 Cu1 -177.78(15) . 8_655
C13 C19 N4 Cu1 7.3(4) . 8_655
C19 N4 C23 C20 -0.1(2) . .
Cu1 N4 C23 C20 178.26(15) 8_655 .
C19 N4 C23 C24 176.5(2) . .
Cu1 N4 C23 C24 -5.2(3) 8_655 .
N3 C20 C23 N4 -0.1(2) . .
C21 C20 C23 N4 172.4(2) . .
N3 C20 C23 C24 -176.2(2) . .
C21 C20 C23 C24 -3.7(4) . .
N4 C23 C24 O6 -1.4(4) . .
C20 C23 C24 O6 174.3(2) . .
N4 C23 C24 O5 178.1(2) . .
C20 C23 C24 O5 -6.2(4) . .
